data_7103256
loop_
_publ_author_name
'Strohmann, Carsten'
'Gessner, Viktoria H'
'Damme, A'

_publ_section_title
;
 Isopropyllithium diamine adducts: from a non symmetric aggregate to
 monomeric i-PrLi.(1R,2R)-N,N,N',N'-tetraethylcyclohexane-1,2-diamine.
;
_journal_issue 29
_journal_name_full 'Chemical communications (Cambridge, England)'
_journal_page_first 3381
_journal_page_last 3383
_journal_paper_doi 10.1039/b804855j
_journal_year 2008
_chemical_absolute_configuration syn
_chemical_formula_sum 'C17 H37 Li N2'
_chemical_formula_weight 276.43
_chemical_name_systematic
;
?
;
_space_group_IT_number 19
_symmetry_cell_setting orthorhombic
_symmetry_space_group_name_Hall 'P 2ac 2ab'
_symmetry_space_group_name_H-M 'P 21 21 21'
_atom_sites_solution_hydrogens geom
_atom_sites_solution_primary direct
_atom_sites_solution_secondary difmap
_audit_creation_date 2008-03-17T12:36:45-00:00
_audit_creation_method 'WinGX routine CIF_UPDATE'
_cell_angle_alpha 90
_cell_angle_beta 90
_cell_angle_gamma 90
_cell_formula_units_Z 4
_cell_length_a 7.798(3)
_cell_length_b 14.839(6)
_cell_length_c 16.313(6)
_cell_measurement_temperature 173(2)
_cell_volume 1887.7(12)
_computing_cell_refinement 'SAINTPLUS 6.02 (Bruker AXS, 1999)'
_computing_data_collection 'SMART 5.622 (Bruker AXS, 2001)'
_computing_data_reduction 'SAINTPLUS 6.02 (Bruker AXS, 1999)'
_computing_molecular_graphics 'Ortep-3 V1.073 (Farrugia, 2001)'
_computing_publication_material 'SHELXL-97 (Sheldrick, 1997)'
_computing_structure_refinement 'SHELXL-97 (Sheldrick, 1997)'
_computing_structure_solution 'SHELXS-90 (Sheldrick, 1990)'
_diffrn_ambient_temperature 173(2)
_diffrn_measured_fraction_theta_full 1
_diffrn_measured_fraction_theta_max 1
_diffrn_measurement_device_type 'Bruker APEX-CCD'
_diffrn_measurement_method omega-scans
_diffrn_radiation_monochromator graphite
_diffrn_radiation_type MoK\a
_diffrn_radiation_wavelength 0.71073
_diffrn_reflns_av_R_equivalents 0.0767
_diffrn_reflns_av_unetI/netI 0.0571
_diffrn_reflns_limit_h_max 8
_diffrn_reflns_limit_h_min -9
_diffrn_reflns_limit_k_max 17
_diffrn_reflns_limit_k_min -17
_diffrn_reflns_limit_l_max 19
_diffrn_reflns_limit_l_min -19
_diffrn_reflns_number 14886
_diffrn_reflns_theta_full 25
_diffrn_reflns_theta_max 25
_diffrn_reflns_theta_min 1.86
_exptl_absorpt_coefficient_mu 0.055
_exptl_absorpt_correction_T_max 0.9901
_exptl_absorpt_correction_T_min 0.9099
_exptl_absorpt_correction_type empirical
_exptl_absorpt_process_details 'Sadabs 2.01 (Bruker AXS, 1999)'
_exptl_crystal_density_diffrn 0.973
_exptl_crystal_density_method 'not measured'
_exptl_crystal_F_000 624
_exptl_crystal_size_max 0.4
_exptl_crystal_size_mid 0.4
_exptl_crystal_size_min 0.2
_refine_diff_density_max 0.175
_refine_diff_density_min -0.104
_refine_diff_density_rms 0.029
_refine_ls_abs_structure_details 'Flack H D (1983), Acta Cryst. A39, 876-881'
_refine_ls_abs_structure_Flack 3(4)
_refine_ls_extinction_method none
_refine_ls_goodness_of_fit_ref 1.081
_refine_ls_hydrogen_treatment mixed
_refine_ls_matrix_type full
_refine_ls_number_parameters 191
_refine_ls_number_reflns 1923
_refine_ls_number_restraints 0
_refine_ls_restrained_S_all 1.081
_refine_ls_R_factor_all 0.0674
_refine_ls_R_factor_gt 0.0525
_refine_ls_shift/su_max 0
_refine_ls_shift/su_mean 0
_refine_ls_structure_factor_coef Fsqd
_refine_ls_weighting_details 'calc w=1/[\s^2^(Fo^2^)+(0.0653P)^2^+0.0319P] where P=(Fo^2^+2Fc^2^)/3'
_refine_ls_weighting_scheme calc
_refine_ls_wR_factor_gt 0.1153
_refine_ls_wR_factor_ref 0.1216
_reflns_number_gt 1556
_reflns_number_total 1923
_reflns_threshold_expression >2sigma(I)
_cod_data_source_file b804855j.txt
_cod_data_source_block vi151007
_cod_depositor_comments
;
The following automatic conversions were performed:
'_symmetry_cell_setting' value 'Orthorhombic' changed to 'orthorhombic'
according to '/home/saulius/struct/CIF-dictionaries/cif_core.dic'
dictionary named 'cif_core.dic' version 2.4.1 from 2010-06-29.

Automatic conversion script
Id: cif_fix_enum 1527 2010-12-29 10:47:43Z saulius 
;
_cod_original_sg_symbol_H-M P2(1)2(1)2(1)
_cod_database_code 7103256

loop_
_symmetry_equiv_pos_as_xyz
'x, y, z'
'-x+1/2, -y, z+1/2'
'-x, y+1/2, -z+1/2'
'x+1/2, -y+1/2, -z'

loop_
_atom_site_label
_atom_site_type_symbol
_atom_site_fract_x
_atom_site_fract_y
_atom_site_fract_z
_atom_site_U_iso_or_equiv
_atom_site_adp_type
_atom_site_occupancy
_atom_site_symmetry_multiplicity
_atom_site_calc_flag
_atom_site_refinement_flags
_atom_site_disorder_assembly
_atom_site_disorder_group
C1 C 0.0889(4) 0.30924(16) 0.12170(16) 0.0488(7) Uani 1 1 d . . .
H1A H 0.1363 0.2834 0.0705 0.059 Uiso 1 1 calc R . .
H1B H 0.0163 0.2626 0.1477 0.059 Uiso 1 1 calc R . .
C2 C 0.2343(5) 0.3315(2) 0.1783(2) 0.0692(10) Uani 1 1 d . . .
H2A H 0.1886 0.3495 0.2319 0.104 Uiso 1 1 calc R . .
H2B H 0.3015 0.3812 0.1552 0.104 Uiso 1 1 calc R . .
H2C H 0.308 0.2785 0.1849 0.104 Uiso 1 1 calc R . .
C3 C -0.1341(4) 0.36414(18) 0.03210(15) 0.0498(8) Uani 1 1 d . . .
H3A H -0.2263 0.4099 0.0285 0.06 Uiso 1 1 calc R . .
H3B H -0.1886 0.3052 0.0436 0.06 Uiso 1 1 calc R . .
C4 C -0.0426(5) 0.3590(2) -0.04944(16) 0.0628(9) Uani 1 1 d . . .
H4A H 0.033 0.3063 -0.0501 0.094 Uiso 1 1 calc R . .
H4B H 0.0257 0.4138 -0.0575 0.094 Uiso 1 1 calc R . .
H4C H -0.1272 0.3537 -0.0936 0.094 Uiso 1 1 calc R . .
C5 C -0.0948(5) 0.65750(17) 0.08834(17) 0.0628(9) Uani 1 1 d . . .
H5A H -0.0044 0.7044 0.0872 0.075 Uiso 1 1 calc R . .
H5B H -0.1951 0.6827 0.1177 0.075 Uiso 1 1 calc R . .
C6 C -0.1465(6) 0.6347(2) 0.00115(18) 0.0849(13) Uani 1 1 d . . .
H6A H -0.2402 0.5908 0.002 0.127 Uiso 1 1 calc R . .
H6B H -0.048 0.6092 -0.028 0.127 Uiso 1 1 calc R . .
H6C H -0.1847 0.6896 -0.0269 0.127 Uiso 1 1 calc R . .
C7 C 0.0795(4) 0.60666(18) 0.20300(16) 0.0539(8) Uani 1 1 d . . .
H7A H 0.1012 0.554 0.2388 0.065 Uiso 1 1 calc R . .
H7B H 0.0168 0.6521 0.2358 0.065 Uiso 1 1 calc R . .
C8 C 0.2514(5) 0.6465(2) 0.1766(2) 0.0701(10) Uani 1 1 d . . .
H8A H 0.2325 0.7053 0.1509 0.105 Uiso 1 1 calc R . .
H8B H 0.3068 0.6059 0.1373 0.105 Uiso 1 1 calc R . .
H8C H 0.3253 0.6539 0.2248 0.105 Uiso 1 1 calc R . .
C9 C -0.1161(4) 0.42079(17) 0.17314(16) 0.0440(7) Uani 1 1 d . . .
H9 H -0.0346 0.421 0.2205 0.053 Uiso 1 1 calc R . .
C10 C -0.2686(4) 0.36140(19) 0.19774(17) 0.0557(8) Uani 1 1 d . . .
H10A H -0.3521 0.3596 0.1521 0.067 Uiso 1 1 calc R . .
H10B H -0.2278 0.2991 0.2075 0.067 Uiso 1 1 calc R . .
C11 C -0.3572(5) 0.3957(2) 0.27406(19) 0.0676(9) Uani 1 1 d . . .
H11A H -0.276 0.3953 0.3207 0.081 Uiso 1 1 calc R . .
H11B H -0.455 0.356 0.2879 0.081 Uiso 1 1 calc R . .
C12 C -0.4209(4) 0.4910(2) 0.2591(2) 0.0709(10) Uani 1 1 d . . .
H12A H -0.4786 0.5139 0.309 0.085 Uiso 1 1 calc R . .
H12B H -0.5054 0.4909 0.2138 0.085 Uiso 1 1 calc R . .
C13 C -0.2717(4) 0.5523(2) 0.23726(19) 0.0613(9) Uani 1 1 d . . .
H13A H -0.1909 0.5548 0.284 0.074 Uiso 1 1 calc R . .
H13B H -0.3153 0.6141 0.2275 0.074 Uiso 1 1 calc R . .
C14 C -0.1757(4) 0.51939(17) 0.16033(16) 0.0460(7) Uani 1 1 d . . .
H14 H -0.2607 0.5188 0.1144 0.055 Uiso 1 1 calc R . .
C15 C 0.3572(5) 0.50528(19) -0.0068(2) 0.0583(9) Uani 1 1 d . . .
H15 H 0.447(4) 0.5202(19) 0.0364(18) 0.063(9) Uiso 1 1 d . . .
C16 C 0.4210(5) 0.4204(2) -0.0492(2) 0.0766(11) Uani 1 1 d . . .
H15A H 0.5286 0.4335 -0.0778 0.115 Uiso 1 1 calc R . .
H15B H 0.3349 0.4 -0.0889 0.115 Uiso 1 1 calc R . .
H15C H 0.4404 0.3731 -0.0083 0.115 Uiso 1 1 calc R . .
C17 C 0.3528(5) 0.5811(2) -0.0694(2) 0.0907(13) Uani 1 1 d . . .
H17A H 0.266 0.5678 -0.1111 0.136 Uiso 1 1 calc R . .
H17B H 0.4655 0.5866 -0.0955 0.136 Uiso 1 1 calc R . .
H17C H 0.3241 0.6378 -0.0418 0.136 Uiso 1 1 calc R . .
Li Li 0.1301(7) 0.4948(3) 0.0616(3) 0.0501(12) Uani 1 1 d . . .
N1 N -0.0193(3) 0.38751(13) 0.10078(12) 0.0405(6) Uani 1 1 d . . .
N2 N -0.0303(3) 0.57800(13) 0.13378(13) 0.0475(6) Uani 1 1 d . . .

loop_
_atom_site_aniso_label
_atom_site_aniso_U_11
_atom_site_aniso_U_22
_atom_site_aniso_U_33
_atom_site_aniso_U_23
_atom_site_aniso_U_13
_atom_site_aniso_U_12
C1 0.0666(18) 0.0300(12) 0.0499(16) -0.0026(12) -0.0026(16) -0.0019(14)
C2 0.079(2) 0.0561(18) 0.073(2) -0.0128(16) -0.014(2) 0.0160(18)
C3 0.072(2) 0.0399(14) 0.0372(15) -0.0047(12) -0.0051(15) -0.0056(15)
C4 0.091(3) 0.0585(18) 0.0389(17) -0.0046(14) -0.0042(18) -0.0104(19)
C5 0.092(2) 0.0360(14) 0.0599(19) 0.0025(14) -0.005(2) 0.0070(17)
C6 0.134(4) 0.061(2) 0.059(2) 0.0185(17) -0.020(2) 0.003(2)
C7 0.075(2) 0.0376(14) 0.0490(17) -0.0106(13) -0.0021(16) -0.0024(16)
C8 0.085(2) 0.0514(16) 0.074(2) -0.0184(16) 0.000(2) -0.0105(19)
C9 0.0589(18) 0.0403(13) 0.0329(14) -0.0003(11) -0.0039(14) -0.0048(14)
C10 0.071(2) 0.0499(16) 0.0457(17) 0.0069(13) 0.0040(16) -0.0084(17)
C11 0.070(2) 0.081(2) 0.0517(18) 0.0067(17) 0.0068(18) -0.012(2)
C12 0.068(2) 0.088(2) 0.057(2) -0.0230(18) 0.0130(18) -0.007(2)
C13 0.071(2) 0.0582(18) 0.0546(19) -0.0190(15) 0.0041(18) 0.0007(17)
C14 0.0605(18) 0.0411(14) 0.0365(15) -0.0053(12) -0.0035(14) 0.0025(14)
C15 0.078(2) 0.0484(16) 0.0482(18) -0.0046(14) 0.0107(18) -0.0071(18)
C16 0.085(3) 0.072(2) 0.073(2) -0.0025(18) 0.019(2) 0.003(2)
C17 0.106(3) 0.074(2) 0.092(3) 0.020(2) 0.027(3) -0.006(2)
Li 0.078(3) 0.030(2) 0.042(2) -0.0010(18) 0.004(3) -0.007(2)
N1 0.0599(14) 0.0281(10) 0.0334(11) -0.0034(9) -0.0028(11) -0.0052(10)
N2 0.0714(16) 0.0317(11) 0.0395(12) -0.0036(10) -0.0042(13) 0.0006(12)

loop_
_atom_type_symbol
_atom_type_description
_atom_type_scat_dispersion_real
_atom_type_scat_dispersion_imag
_atom_type_scat_source
C C 0.0033 0.0016 'International Tables Vol C Tables 4.2.6.8 and 6.1.1.4'
H H 0 0 'International Tables Vol C Tables 4.2.6.8 and 6.1.1.4'
Li Li -0.0003 0.0001 'International Tables Vol C Tables 4.2.6.8 and 6.1.1.4'
N N 0.0061 0.0033 'International Tables Vol C Tables 4.2.6.8 and 6.1.1.4'

loop_
_geom_angle_atom_site_label_1
_geom_angle_atom_site_label_2
_geom_angle_atom_site_label_3
_geom_angle
_geom_angle_site_symmetry_1
_geom_angle_site_symmetry_3
_geom_angle_publ_flag
N1 C1 C2 113.6(2) . . ?
N1 C3 C4 113.2(2) . . ?
N2 C5 C6 112.5(2) . . ?
N2 C7 C8 113.9(2) . . ?
N1 C9 C10 114.3(2) . . ?
N1 C9 C14 111.1(2) . . ?
C10 C9 C14 110.2(2) . . ?
C11 C10 C9 112.1(2) . . ?
C10 C11 C12 109.3(3) . . ?
C11 C12 C13 110.2(3) . . ?
C12 C13 C14 111.9(2) . . ?
N2 C14 C13 114.9(2) . . ?
N2 C14 C9 111.2(2) . . ?
C13 C14 C9 109.6(2) . . ?
C17 C15 C16 108.3(3) . . ?
C17 C15 Li 113.1(3) . . ?
C16 C15 Li 117.2(2) . . ?
N1 Li C15 134.0(2) . . ?
N1 Li N2 86.8(2) . . ?
C15 Li N2 138.7(2) . . ?
C1 N1 C3 109.73(19) . . ?
C1 N1 C9 111.61(19) . . ?
C3 N1 C9 111.9(2) . . ?
C1 N1 Li 110.8(2) . . ?
C3 N1 Li 106.7(2) . . ?
C9 N1 Li 105.97(19) . . ?
C7 N2 C5 110.5(2) . . ?
C7 N2 C14 112.7(2) . . ?
C5 N2 C14 110.5(2) . . ?
C7 N2 Li 104.5(2) . . ?
C5 N2 Li 112.8(2) . . ?
C14 N2 Li 105.69(18) . . ?

loop_
_geom_bond_atom_site_label_1
_geom_bond_atom_site_label_2
_geom_bond_distance
_geom_bond_site_symmetry_2
_geom_bond_publ_flag
C1 N1 1.475(3) . ?
C1 C2 1.500(4) . ?
C3 N1 1.476(3) . ?
C3 C4 1.511(4) . ?
C5 N2 1.481(3) . ?
C5 C6 1.516(4) . ?
C7 N2 1.479(3) . ?
C7 C8 1.527(5) . ?
C9 N1 1.486(3) . ?
C9 C10 1.534(4) . ?
C9 C14 1.550(4) . ?
C10 C11 1.512(4) . ?
C11 C12 1.519(5) . ?
C12 C13 1.519(4) . ?
C13 C14 1.541(4) . ?
C14 N2 1.494(3) . ?
C15 C17 1.520(4) . ?
C15 C16 1.521(4) . ?
C15 Li 2.099(5) . ?
Li N1 2.073(5) . ?
Li N2 2.115(5) . ?
